data_7056202
loop_
_publ_author_name
'Yu, Qiong'
'Cheng, Guangbin'
'Ju, Xuehai'
'Lu, Chunxu'
'Yang, Hongwei'

_publ_section_title
;
 An interesting ring cleavage of 1,2,4-oxadiazole ring
;
_journal_name_full 'New J. Chem.'
_journal_paper_doi 10.1039/C7NJ01119A
_journal_year 2017
_chemical_formula_moiety 'C5 H6 N8 O13'
_chemical_formula_sum 'C5 H6 N8 O13'
_chemical_formula_weight 386.18
_space_group_crystal_system orthorhombic
_space_group_IT_number 34
_space_group_name_Hall 'P 2 -2n'
_space_group_name_H-M_alt 'P n n 2'
_symmetry_space_group_name_Hall 'P 2 -2n'
_symmetry_space_group_name_H-M 'P n n 2'
_atom_sites_solution_hydrogens mixed
_audit_creation_method SHELXL-2014/7
_audit_update_record
;
2017-05-11 deposited with the CCDC.
2017-05-19 downloaded from the CCDC.
;
_cell_angle_alpha 90
_cell_angle_beta 90
_cell_angle_gamma 90
_cell_formula_units_Z 2
_cell_length_a 10.396(2)
_cell_length_b 11.229(2)
_cell_length_c 5.8102(13)
_cell_measurement_reflns_used 427
_cell_measurement_temperature 173(2)
_cell_measurement_theta_max 20.72
_cell_measurement_theta_min 3.63
_cell_volume 678.3(2)
_computing_cell_refinement APEX2
_computing_data_collection 'APEX2 (Bruker, 2011)'
_computing_data_reduction APEX2
_computing_structure_refinement 'SHELXL-2014/7 (Sheldrick, 2014)'
_computing_structure_solution 'SHELXS (Bruker, 2000)'
_diffrn_ambient_temperature 173(2)
_diffrn_measured_fraction_theta_full 0.991
_diffrn_measured_fraction_theta_max 0.982
_diffrn_measurement_device_type 'APEX2 CCD detector'
_diffrn_measurement_method 'omega scan'
_diffrn_radiation_type MoK\a
_diffrn_radiation_wavelength 0.71073
_diffrn_reflns_av_R_equivalents 0.0397
_diffrn_reflns_av_unetI/netI 0.0651
_diffrn_reflns_Laue_measured_fraction_full 0.991
_diffrn_reflns_Laue_measured_fraction_max 0.982
_diffrn_reflns_limit_h_max 9
_diffrn_reflns_limit_h_min -13
_diffrn_reflns_limit_k_max 9
_diffrn_reflns_limit_k_min -13
_diffrn_reflns_limit_l_max 7
_diffrn_reflns_limit_l_min -5
_diffrn_reflns_number 2265
_diffrn_reflns_point_group_measured_fraction_full 0.912
_diffrn_reflns_point_group_measured_fraction_max 0.897
_diffrn_reflns_theta_full 25.242
_diffrn_reflns_theta_max 26.456
_diffrn_reflns_theta_min 2.670
_diffrn_source 'sealed tube'
_exptl_absorpt_coefficient_mu 0.189
_exptl_absorpt_correction_T_max 0.7454
_exptl_absorpt_correction_T_min 0.6733
_exptl_absorpt_correction_type multi-scan
_exptl_absorpt_process_details 'SADABS (Bruker, 2008)'
_exptl_crystal_colour colorless
_exptl_crystal_density_diffrn 1.891
_exptl_crystal_description block
_exptl_crystal_F_000 392
_exptl_crystal_size_max 0.210
_exptl_crystal_size_mid 0.160
_exptl_crystal_size_min 0.130
_refine_diff_density_max 0.240
_refine_diff_density_min -0.235
_refine_diff_density_rms 0.057
_refine_ls_abs_structure_details
;
 Flack x determined using 275 quotients [(I+)-(I-)]/[(I+)+(I-)]
 (Parsons, Flack and Wagner, Acta Cryst. B69 (2013) 249-259).
;
_refine_ls_abs_structure_Flack -2.8(10)
_refine_ls_extinction_method none
_refine_ls_goodness_of_fit_ref 1.010
_refine_ls_hydrogen_treatment mixed
_refine_ls_matrix_type full
_refine_ls_number_parameters 122
_refine_ls_number_reflns 1251
_refine_ls_number_restraints 1
_refine_ls_restrained_S_all 1.010
_refine_ls_R_factor_all 0.0729
_refine_ls_R_factor_gt 0.0449
_refine_ls_shift/su_max 0.000
_refine_ls_shift/su_mean 0.000
_refine_ls_structure_factor_coef Fsqd
_refine_ls_weighting_details 'w=1/[\s^2^(Fo^2^)+(0.0380P)^2^] where P=(Fo^2^+2Fc^2^)/3'
_refine_ls_weighting_scheme calc
_refine_ls_wR_factor_gt 0.0834
_refine_ls_wR_factor_ref 0.0960
_reflns_Friedel_coverage 0.655
_reflns_Friedel_fraction_full 0.814
_reflns_Friedel_fraction_max 0.792
_reflns_number_gt 888
_reflns_number_total 1251
_reflns_threshold_expression 'I > 2\s(I)'
_cod_data_source_file c7nj01119a2.cif
_cod_data_source_block 2
_cod_database_code 7056202
_shelx_shelxl_version_number 2014/7
_shelx_space_group_comment
;
The symmetry employed for this shelxl refinement is uniquely defined
by the following loop, which should always be used as a source of
symmetry information in preference to the above space-group names.
They are only intended as comments.
;
_shelx_estimated_absorpt_t_min 0.961
_shelx_estimated_absorpt_t_max 0.976

loop_
_space_group_symop_operation_xyz
'x, y, z'
'-x, -y, z'
'x+1/2, -y+1/2, z+1/2'
'-x+1/2, y+1/2, z+1/2'

loop_
_atom_site_label
_atom_site_type_symbol
_atom_site_fract_x
_atom_site_fract_y
_atom_site_fract_z
_atom_site_U_iso_or_equiv
_atom_site_adp_type
_atom_site_occupancy
_atom_site_site_symmetry_order
_atom_site_calc_flag
_atom_site_refinement_flags_posn
_atom_site_refinement_flags_adp
_atom_site_refinement_flags_occupancy
C1 C 1.0000 0.5000 0.9570(15) 0.0245(17) Uani 1 2 d S T P
C2 C 0.8360(4) 0.6550(4) 0.9271(10) 0.0228(11) Uani 1 1 d . . .
H2A H 0.8392 0.6456 1.0965 0.027 Uiso 1 1 calc R U .
H2B H 0.7483 0.6337 0.8749 0.027 Uiso 1 1 calc R U .
C3 C 0.8642(4) 0.7836(4) 0.8642(8) 0.0193(11) Uani 1 1 d . . .
N1 N 0.9283(4) 0.5762(4) 0.8216(7) 0.0230(10) Uani 1 1 d . . .
H1 H 0.933(4) 0.563(5) 0.679(9) 0.028 Uiso 1 1 d . U .
N2 N 0.7885(4) 0.8719(3) 1.0066(7) 0.0279(11) Uani 1 1 d . . .
N3 N 0.8294(4) 0.8139(4) 0.6145(7) 0.0280(10) Uani 1 1 d . . .
N4 N 1.0051(4) 0.8137(4) 0.8938(9) 0.0266(10) Uani 1 1 d . . .
O1 O 1.0000 0.5000 1.1649(10) 0.0305(13) Uani 1 2 d S T P
O2 O 0.8431(3) 0.9591(3) 1.0809(7) 0.0394(10) Uani 1 1 d . . .
O3 O 0.6743(3) 0.8460(3) 1.0304(7) 0.0374(11) Uani 1 1 d . . .
O4 O 0.8475(4) 0.7348(3) 0.4753(6) 0.0389(10) Uani 1 1 d . . .
O5 O 0.7880(4) 0.9127(4) 0.5757(8) 0.0465(10) Uani 1 1 d . . .
O6 O 1.0605(3) 0.8623(3) 0.7364(7) 0.0386(11) Uani 1 1 d . . .
O7 O 1.0501(3) 0.7839(3) 1.0782(8) 0.0387(10) Uani 1 1 d . . .

loop_
_atom_site_aniso_label
_atom_site_aniso_U_11
_atom_site_aniso_U_22
_atom_site_aniso_U_33
_atom_site_aniso_U_23
_atom_site_aniso_U_13
_atom_site_aniso_U_12
C1 0.024(4) 0.011(4) 0.038(5) 0.000 0.000 -0.004(3)
C2 0.021(2) 0.018(3) 0.030(3) -0.003(2) 0.007(2) -0.002(2)
C3 0.016(2) 0.022(3) 0.020(3) -0.002(2) 0.000(2) 0.003(2)
N1 0.023(2) 0.018(2) 0.028(2) -0.0011(19) 0.004(2) 0.0034(18)
N2 0.035(2) 0.021(2) 0.028(3) 0.000(2) 0.011(2) 0.005(2)
N3 0.029(2) 0.031(3) 0.024(3) 0.002(2) 0.002(2) 0.002(2)
N4 0.022(2) 0.019(2) 0.039(3) -0.005(2) 0.002(2) -0.0016(19)
O1 0.033(3) 0.029(3) 0.029(3) 0.000 0.000 0.003(3)
O2 0.056(2) 0.021(2) 0.042(2) -0.010(2) 0.011(2) -0.0060(17)
O3 0.0273(18) 0.037(2) 0.047(3) -0.005(2) 0.0146(19) 0.0015(16)
O4 0.049(2) 0.041(2) 0.027(2) -0.010(2) 0.000(2) 0.0091(19)
O5 0.065(2) 0.036(2) 0.038(2) 0.010(2) 0.000(2) 0.020(2)
O6 0.0318(19) 0.039(2) 0.045(3) -0.002(2) 0.0156(19) -0.0123(18)
O7 0.0309(18) 0.041(2) 0.044(3) 0.003(2) -0.018(2) -0.0037(16)

loop_
_atom_type_symbol
_atom_type_description
_atom_type_scat_dispersion_real
_atom_type_scat_dispersion_imag
_atom_type_scat_source
C C 0.0033 0.0016 'International Tables Vol C Tables 4.2.6.8 and 6.1.1.4'
H H 0.0000 0.0000 'International Tables Vol C Tables 4.2.6.8 and 6.1.1.4'
N N 0.0061 0.0033 'International Tables Vol C Tables 4.2.6.8 and 6.1.1.4'
O O 0.0106 0.0060 'International Tables Vol C Tables 4.2.6.8 and 6.1.1.4'

loop_
_geom_angle_atom_site_label_1
_geom_angle_atom_site_label_2
_geom_angle_atom_site_label_3
_geom_angle
_geom_angle_site_symmetry_3
O1 C1 N1 124.7(4) .
O1 C1 N1 124.7(4) 2_765
N1 C1 N1 110.5(7) 2_765
N1 C2 C3 110.6(4) .
N1 C2 H2A 109.5 .
C3 C2 H2A 109.5 .
N1 C2 H2B 109.5 .
C3 C2 H2B 109.5 .
H2A C2 H2B 108.1 .
N2 C3 N4 107.2(4) .
N2 C3 C2 113.0(4) .
N4 C3 C2 111.9(4) .
N2 C3 N3 104.4(3) .
N4 C3 N3 106.6(4) .
C2 C3 N3 113.1(4) .
C1 N1 C2 119.8(5) .
C1 N1 H1 115(4) .
C2 N1 H1 124(3) .
O2 N2 O3 127.1(4) .
O2 N2 C3 118.8(4) .
O3 N2 C3 114.1(4) .
O5 N3 O4 126.9(5) .
O5 N3 C3 117.6(4) .
O4 N3 C3 115.5(4) .
O6 N4 O7 127.4(4) .
O6 N4 C3 118.4(4) .
O7 N4 C3 114.2(4) .

loop_
_geom_bond_atom_site_label_1
_geom_bond_atom_site_label_2
_geom_bond_distance
_geom_bond_site_symmetry_2
C1 O1 1.208(8) .
C1 N1 1.380(6) .
C1 N1 1.380(6) 2_765
C2 N1 1.443(6) .
C2 C3 1.519(6) .
C2 H2A 0.9900 .
C2 H2B 0.9900 .
C3 N2 1.512(6) .
C3 N4 1.513(5) .
C3 N3 1.534(6) .
N1 H1 0.84(5) .
N2 O2 1.211(5) .
N2 O3 1.231(5) .
N3 O5 1.211(5) .
N3 O4 1.216(5) .
N4 O6 1.210(6) .
N4 O7 1.216(6) .
